data_2201855
loop_
_publ_author_name
'Xiao-Feng Li'
'Wei-Sheng Liu'
'Min-Yu Tan'

_publ_section_title
;
 <i>N</i>-(4-Ethoxyphenyl)-2-[(4-ethoxyphenylcarbamoyl)methoxy]acetamide
 monohydrate, a supramolecular chain structure formed by hydrogen bonds
;
_journal_issue 4
_journal_name_full 'Acta Crystallographica Section E'
_journal_page_first o435
_journal_page_last o437
_journal_paper_doi 10.1107/S1600536803004896
_journal_volume 59
_journal_year 2003
_chemical_formula_iupac 'C20 H24 N2 O5, H2 O'
_chemical_formula_moiety 'C20 H24 N2 O5, H2 O'
_chemical_formula_sum 'C20 H26 N2 O6'
_chemical_formula_weight 390.43
_chemical_name_systematic
;
N-(4-Ethoxyphenyl)-2-[(4-ethoxyphenylcarbamoyl)methoxy]acetamide monohydrate
;
_space_group_IT_number 15
_symmetry_cell_setting monoclinic
_symmetry_space_group_name_Hall '-C 2yc'
_symmetry_space_group_name_H-M 'C 1 2/c 1'
_atom_sites_solution_hydrogens geom
_atom_sites_solution_primary direct
_atom_sites_solution_secondary difmap
_cell_angle_alpha 90.00
_cell_angle_beta 95.09(2)
_cell_angle_gamma 90.00
_cell_formula_units_Z 4
_cell_length_a 30.575(5)
_cell_length_b 7.9290(10)
_cell_length_c 8.356(2)
_cell_measurement_reflns_used 25
_cell_measurement_temperature 294(2)
_cell_measurement_theta_max 12.08
_cell_measurement_theta_min 2.65
_cell_volume 2017.7(6)
_computing_cell_refinement XSCANS
_computing_data_collection 'XSCANS (Siemens, 1994) '
_computing_data_reduction 'SHELXTL (Bruker, 1997)'
_computing_molecular_graphics SHELXTL
_computing_publication_material SHELXTL
_computing_structure_refinement 'SHELXL97 (Sheldrick, 1997)'
_computing_structure_solution 'SHELXS97 (Sheldrick, 1997)'
_diffrn_ambient_temperature 294(2)
_diffrn_measured_fraction_theta_full 0.999
_diffrn_measured_fraction_theta_max 0.999
_diffrn_measurement_device_type 'Siemens P4'
_diffrn_measurement_method \w
_diffrn_radiation_monochromator graphite
_diffrn_radiation_source 'normal-focus sealed tube'
_diffrn_radiation_type MoK\a
_diffrn_radiation_wavelength 0.71073
_diffrn_reflns_av_R_equivalents 0.0335
_diffrn_reflns_av_sigmaI/netI 0.0700
_diffrn_reflns_limit_h_max 36
_diffrn_reflns_limit_h_min 0
_diffrn_reflns_limit_k_max 9
_diffrn_reflns_limit_k_min 0
_diffrn_reflns_limit_l_max 9
_diffrn_reflns_limit_l_min -9
_diffrn_reflns_number 2017
_diffrn_reflns_theta_full 24.99
_diffrn_reflns_theta_max 24.99
_diffrn_reflns_theta_min 2.65
_diffrn_standards_decay_% 4.40
_diffrn_standards_interval_count 97
_diffrn_standards_number 3
_exptl_absorpt_coefficient_mu 0.095
_exptl_absorpt_correction_type none
_exptl_crystal_colour colourless
_exptl_crystal_density_diffrn 1.285
_exptl_crystal_density_method 'not measured'
_exptl_crystal_description 'rhomboidal plate'
_exptl_crystal_F_000 832
_exptl_crystal_size_max 0.70
_exptl_crystal_size_mid 0.52
_exptl_crystal_size_min 0.06
_refine_diff_density_max 0.148
_refine_diff_density_min -0.204
_refine_ls_extinction_coef 0.0027(6)
_refine_ls_extinction_expression Fc^*^=kFc[1+0.001xFc^2^\l^3^/sin(2\q)]^-1/4^
_refine_ls_extinction_method SHELXL97
_refine_ls_goodness_of_fit_ref 0.842
_refine_ls_hydrogen_treatment constr
_refine_ls_matrix_type full
_refine_ls_number_parameters 130
_refine_ls_number_reflns 1771
_refine_ls_number_restraints 0
_refine_ls_restrained_S_all 0.842
_refine_ls_R_factor_all 0.1091
_refine_ls_R_factor_gt 0.0488
_refine_ls_shift/su_max <0.001
_refine_ls_shift/su_mean 0.000
_refine_ls_structure_factor_coef Fsqd
_refine_ls_weighting_details 'calc w=1/[\s^2^(Fo^2^)+(0.0559P)^2^] where P=(Fo^2^+2Fc^2^)/3'
_refine_ls_weighting_scheme calc
_refine_ls_wR_factor_gt 0.1049
_refine_ls_wR_factor_ref 0.1239
_reflns_number_gt 880
_reflns_number_total 1771
_reflns_threshold_expression I>2\s(I)
_cod_data_source_file cf6238.cif
_cod_data_source_block I
_cod_depositor_comments
;
 Marking attached hydrogen atoms.

 Antanas Vaitkus,
 2017-03-21

The following automatic conversions were performed:
'_symmetry_cell_setting' value 'Monoclinic' changed to 'monoclinic'
according to '/home/saulius/struct/CIF-dictionaries/cif_core.dic'
dictionary named 'cif_core.dic' version 2.4.1 from 2010-06-29.

Automatic conversion script
Id: cif_fix_enum 1527 2010-12-29 10:47:43Z saulius 

The following automatic conversions were performed:

'_symmetry_cell_setting' value 'Monoclinic' changed to 'monoclinic'
according to /home/saulius/struct/CIF-dictionaries/cif_core.dic
dictionary named 'cif_core.dic' version 2.4.1 from 2010-06-29.

Automatic conversion script
Id: cif_fix_values 1715 2011-07-08 13:25:40Z adriana 
;
_cod_original_sg_symbol_H-M 'C 2/c'
_cod_database_code 2201855
_cod_database_fobs_code 2201855

loop_
_symmetry_equiv_pos_as_xyz
'x, y, z'
'-x, y, -z+1/2'
'x+1/2, y+1/2, z'
'-x+1/2, y+1/2, -z+1/2'
'-x, -y, -z'
'x, -y, z-1/2'
'-x+1/2, -y+1/2, -z'
'x+1/2, -y+1/2, z-1/2'

loop_
_atom_site_label
_atom_site_fract_x
_atom_site_fract_y
_atom_site_fract_z
_atom_site_U_iso_or_equiv
_atom_site_adp_type
_atom_site_calc_flag
_atom_site_refinement_flags
_atom_site_occupancy
_atom_site_disorder_assembly
_atom_site_disorder_group
_atom_site_type_symbol
_atom_site_attached_hydrogens
O1 0.0000 0.1183(3) 1.2500 0.0469(7) Uani d S 1 . . O 0
O2 0.06068(6) 0.1831(2) 0.9153(2) 0.0536(6) Uani d . 1 . . O 0
O3 0.18409(7) -0.4539(3) 0.8299(3) 0.0700(7) Uani d . 1 . . O 0
N 0.06454(7) -0.0315(3) 1.0971(3) 0.0458(6) Uani d . 1 . . N 0
H0N 0.0543 -0.0663 1.1838 0.055 Uiso calc R 1 . . H 0
C1 0.02234(9) 0.2202(3) 1.1447(3) 0.0451(7) Uani d . 1 . . C 0
H1A 0.0405 0.3010 1.2074 0.054 Uiso calc R 1 . . H 0
H1B 0.0010 0.2829 1.0756 0.054 Uiso calc R 1 . . H 0
C2 0.05087(8) 0.1196(3) 1.0418(3) 0.0423(7) Uani d . 1 . . C 0
C3 0.09447(9) -0.1403(3) 1.0260(3) 0.0438(7) Uani d . 1 . . C 0
C4 0.09012(9) -0.3115(3) 1.0404(3) 0.0497(8) Uani d . 1 . . C 0
H4 0.0673 -0.3546 1.0947 0.060 Uiso calc R 1 . . H 0
C5 0.11898(9) -0.4216(3) 0.9759(3) 0.0531(8) Uani d . 1 . . C 0
H5 0.1155 -0.5374 0.9869 0.064 Uiso calc R 1 . . H 0
C6 0.15272(9) -0.3593(4) 0.8956(3) 0.0531(8) Uani d . 1 . . C 0
C7 0.15682(10) -0.1875(4) 0.8780(4) 0.0672(10) Uani d . 1 . . C 0
H7 0.1794 -0.1448 0.8221 0.081 Uiso calc R 1 . . H 0
C8 0.12789(9) -0.0774(4) 0.9423(4) 0.0620(9) Uani d . 1 . . C 0
H8 0.1309 0.0383 0.9292 0.074 Uiso calc R 1 . . H 0
C9 0.18480(10) -0.6306(4) 0.8604(4) 0.0674(10) Uani d . 1 . . C 0
H9A 0.1582 -0.6831 0.8115 0.081 Uiso calc R 1 . . H 0
H9B 0.1868 -0.6521 0.9751 0.081 Uiso calc R 1 . . H 0
C10 0.22438(11) -0.7002(4) 0.7884(4) 0.0916(12) Uani d . 1 . . C 0
H10A 0.2215 -0.6816 0.6745 0.110 Uiso calc R 1 . . H 0
H10B 0.2266 -0.8190 0.8097 0.110 Uiso calc R 1 . . H 0
H10C 0.2503 -0.6444 0.8352 0.110 Uiso calc R 1 . . H 0
O4 0.0000 0.4023(4) 0.7500 0.0973(12) Uani d S 1 . . O 2

loop_
_atom_site_aniso_label
_atom_site_aniso_U_11
_atom_site_aniso_U_22
_atom_site_aniso_U_33
_atom_site_aniso_U_12
_atom_site_aniso_U_13
_atom_site_aniso_U_23
O1 0.0530(16) 0.0415(15) 0.0502(16) 0.000 0.0261(14) 0.000
O2 0.0674(13) 0.0465(12) 0.0507(12) 0.0014(10) 0.0269(10) 0.0053(10)
O3 0.0613(14) 0.0569(14) 0.0966(17) 0.0119(11) 0.0335(12) 0.0005(12)
N 0.0504(15) 0.0452(14) 0.0445(14) 0.0027(12) 0.0184(12) 0.0052(12)
C1 0.0542(17) 0.0384(16) 0.0450(15) -0.0022(14) 0.0175(14) 0.0004(14)
C2 0.0394(15) 0.0439(17) 0.0442(16) -0.0052(14) 0.0081(13) -0.0038(15)
C3 0.0433(16) 0.0445(17) 0.0450(16) 0.0016(14) 0.0123(13) 0.0023(14)
C4 0.0441(17) 0.0450(17) 0.0623(19) -0.0005(15) 0.0175(15) 0.0075(16)
C5 0.0516(18) 0.0377(17) 0.072(2) 0.0021(15) 0.0134(16) 0.0011(15)
C6 0.0466(17) 0.0506(19) 0.0641(19) 0.0053(16) 0.0164(15) -0.0034(16)
C7 0.054(2) 0.061(2) 0.092(2) 0.0011(18) 0.0368(18) 0.009(2)
C8 0.0539(19) 0.0441(18) 0.092(2) 0.0013(15) 0.0295(18) 0.0070(17)
C9 0.059(2) 0.059(2) 0.085(2) 0.0143(17) 0.0084(18) -0.0059(19)
C10 0.086(3) 0.089(3) 0.102(3) 0.040(2) 0.024(2) -0.005(2)
O4 0.111(3) 0.077(2) 0.108(3) 0.000 0.033(2) 0.000

loop_
_atom_type_symbol
_atom_type_description
_atom_type_scat_dispersion_real
_atom_type_scat_dispersion_imag
_atom_type_scat_source
C C 0.0033 0.0016 'International Tables Vol C Tables 4.2.6.8 and 6.1.1.4'
H H 0.0000 0.0000 'International Tables Vol C Tables 4.2.6.8 and 6.1.1.4'
N N 0.0061 0.0033 'International Tables Vol C Tables 4.2.6.8 and 6.1.1.4'
O O 0.0106 0.0060 'International Tables Vol C Tables 4.2.6.8 and 6.1.1.4'

loop_
_geom_angle_atom_site_label_1
_geom_angle_atom_site_label_2
_geom_angle_atom_site_label_3
_geom_angle_site_symmetry_1
_geom_angle
_geom_angle_publ_flag
C1 O1 C1 2_557 110.3(3) y
C2 O2 O4 . 118.28(16) y
C6 O3 C9 . 117.8(2) y
C2 N C3 . 126.2(2) y
O1 C1 C2 . 112.9(2) y
O2 C2 N . 124.8(2) y
O2 C2 C1 . 118.1(2) y
N C2 C1 . 117.1(2) y
C4 C3 C8 . 118.9(3) y
C4 C3 N . 119.5(2) y
C8 C3 N . 121.6(2) y
C3 C4 C5 . 121.3(3) ?
C6 C5 C4 . 119.8(3) ?
O3 C6 C5 . 125.6(3) y
O3 C6 C7 . 115.2(3) y
C5 C6 C7 . 119.2(3) ?
C6 C7 C8 . 121.0(3) ?
C3 C8 C7 . 119.7(3) ?
O3 C9 C10 . 106.8(3) y

loop_
_geom_bond_atom_site_label_1
_geom_bond_atom_site_label_2
_geom_bond_site_symmetry_2
_geom_bond_distance
_geom_bond_publ_flag
O1 C1 2_557 1.414(3) y
O1 C1 . 1.414(3) y
O2 C2 . 1.232(3) y
O2 O4 . 2.813(3) y
O3 C6 . 1.370(3) y
O3 C9 . 1.424(3) y
N C2 . 1.338(3) y
N C3 . 1.425(3) y
C1 C2 . 1.506(3) y
C3 C4 . 1.371(3) ?
C3 C8 . 1.381(3) ?
C4 C5 . 1.384(3) ?
C5 C6 . 1.371(3) ?
C6 C7 . 1.377(4) ?
C7 C8 . 1.384(4) ?
C9 C10 . 1.503(4) y

loop_
_geom_hbond_atom_site_label_D
_geom_hbond_atom_site_label_H
_geom_hbond_atom_site_label_A
_geom_hbond_site_symmetry_A
_geom_hbond_distance_DH
_geom_hbond_distance_HA
_geom_hbond_distance_DA
_geom_hbond_angle_DHA
N H0N O2 6_556 0.86 2.14 2.930(3) 153
C4 H4 O4 5_557 0.93 2.56 3.469(3) 167

loop_
_geom_torsion_atom_site_label_1
_geom_torsion_atom_site_label_2
_geom_torsion_atom_site_label_3
_geom_torsion_atom_site_label_4
_geom_torsion_site_symmetry_1
_geom_torsion
C1 O1 C1 C2 2_557 173.6(3)
O4 O2 C2 N . 149.7(2)
O4 O2 C2 C1 . -31.8(3)
C3 N C2 O2 . 3.9(4)
C3 N C2 C1 . -174.5(2)
O1 C1 C2 O2 . 157.7(2)
O1 C1 C2 N . -23.7(3)
C2 N C3 C4 . -148.3(3)
C2 N C3 C8 . 31.7(4)
C8 C3 C4 C5 . 1.3(5)
N C3 C4 C5 . -178.7(3)
C3 C4 C5 C6 . 0.0(5)
C9 O3 C6 C5 . -6.7(5)
C9 O3 C6 C7 . 172.7(3)
C4 C5 C6 O3 . 178.2(3)
C4 C5 C6 C7 . -1.2(5)
O3 C6 C7 C8 . -178.4(3)
C5 C6 C7 C8 . 1.1(5)
C4 C3 C8 C7 . -1.4(5)
N C3 C8 C7 . 178.6(3)
C6 C7 C8 C3 . 0.3(5)
C6 O3 C9 C10 . -174.9(3)
